data_7228277
loop_
_publ_author_name
'Mahmoudi, Ghodrat'
'Zangrando, Ennio'
'Bauza, Antonio'
'Maniukiewicz, Waldemar'
'Carballo, Rosa'
'Gurbanov, Atash V.'
'Frontera, Antonio'

_publ_section_title
;
 Molecular and crystalline architectures based on HgI2: from
 metallamacrocycles to coordination polymer
;
_journal_name_full CrystEngComm
_journal_paper_doi 10.1039/C7CE00628D
_journal_year 2017
_chemical_compound_source 'synthesis as described'
_chemical_formula_moiety 'C48 H40 Hg4 I8 N16 O4'
_chemical_formula_sum 'C48 H40 Hg4 I8 N16 O4'
_chemical_formula_weight 2722.52
_chemical_name_systematic
;
 ?
;
_space_group_IT_number 2
_symmetry_cell_setting triclinic
_symmetry_Int_Tables_number 2
_symmetry_space_group_name_Hall '-P 1'
_symmetry_space_group_name_H-M 'P -1'
_atom_sites_solution_hydrogens geom
_atom_sites_solution_primary direct
_atom_sites_solution_secondary difmap
_audit_conform_dict_location ftp://ftp.iucr.org/pub/cif_core.dic
_audit_conform_dict_name cif_core.dic
_audit_conform_dict_version 2.4
_audit_creation_date 2011-03-16T09:42:56-00:00
_audit_creation_method 'WinGX routine CIF_UPDATE'
_audit_update_record
;
2017-04-02 deposited with the CCDC.
2017-05-16 downloaded from the CCDC.
;
_cell_angle_alpha 81.36(14)
_cell_angle_beta 89.39(9)
_cell_angle_gamma 87.30(13)
_cell_formula_units_Z 1
_cell_length_a 10.151(10)
_cell_length_b 11.85(2)
_cell_length_c 15.410(18)
_cell_measurement_reflns_used 25
_cell_measurement_temperature 293(2)
_cell_measurement_theta_max 16.7
_cell_measurement_theta_min 7.8
_cell_measurement_wavelength 0.71073
_cell_volume 1831(4)
_computing_cell_refinement 'CAD4 Express (Enraf Nonius, 1994)'
_computing_data_collection 'CAD4 Express (Enraf Nonius, 1994)'
_computing_data_reduction 'XCAD4 (Harms & Wocadlo, 1995)'
_computing_molecular_graphics 'Ortep-3 for Windows (Farrugia, 1997)'
_computing_publication_material 'WinGX publication routines (Farrugia, 1999)'
_computing_structure_refinement 'SHELXL-97 (Sheldrick, 1997)'
_diffrn_ambient_temperature 293(2)
_diffrn_detector 'scintillation LiI'
_diffrn_detector_dtime 1.195
_diffrn_measured_fraction_theta_full 0.984
_diffrn_measured_fraction_theta_max 0.984
_diffrn_measurement_device '\k-geometry diffractometer'
_diffrn_measurement_device_type 'Enraf Nonius CAD4'
_diffrn_measurement_method 'non-profiled \w scans'
_diffrn_orient_matrix_type
;
  x-axis points to radiation source
  the matrix is specified in reciprocal space
;
_diffrn_orient_matrix_UB_11 -0.068166
_diffrn_orient_matrix_UB_12 -0.057881
_diffrn_orient_matrix_UB_13 0.017031
_diffrn_orient_matrix_UB_21 -0.06939
_diffrn_orient_matrix_UB_22 0.063297
_diffrn_orient_matrix_UB_23 -0.001953
_diffrn_orient_matrix_UB_31 -0.015584
_diffrn_orient_matrix_UB_32 -0.003566
_diffrn_orient_matrix_UB_33 -0.063593
_diffrn_radiation_monochromator graphite
_diffrn_radiation_probe x-ray
_diffrn_radiation_type MoK\a
_diffrn_radiation_wavelength 0.71073
_diffrn_reflns_av_R_equivalents 0.1388
_diffrn_reflns_av_unetI/netI 0.1355
_diffrn_reflns_limit_h_max 12
_diffrn_reflns_limit_h_min -12
_diffrn_reflns_limit_k_max 15
_diffrn_reflns_limit_k_min -14
_diffrn_reflns_limit_l_max 19
_diffrn_reflns_limit_l_min 0
_diffrn_reflns_number 7856
_diffrn_reflns_theta_full 26.98
_diffrn_reflns_theta_max 26.98
_diffrn_reflns_theta_min 1.34
_diffrn_source 'CAD4 Enraf Nonius FR590'
_diffrn_standards_decay_% 0
_diffrn_standards_interval_time 60
_diffrn_standards_number 1
_exptl_absorpt_coefficient_mu 11.78
_exptl_absorpt_correction_T_max 0.3464
_exptl_absorpt_correction_T_min 0.2716
_exptl_absorpt_correction_type refdelf
_exptl_absorpt_process_details
;
        Walker, N. & Stuart, D (1983) Acta. Cryst. A39, 158-166
;
_exptl_crystal_colour colourless
_exptl_crystal_density_diffrn 2.469
_exptl_crystal_density_method 'not measured'
_exptl_crystal_description prism
_exptl_crystal_F_000 1216
_exptl_crystal_size_max 0.3
_exptl_crystal_size_mid 0.24
_exptl_crystal_size_min 0.09
_refine_diff_density_max 2.721
_refine_diff_density_min -3.126
_refine_diff_density_rms 0.423
_refine_ls_extinction_method none
_refine_ls_goodness_of_fit_ref 0.946
_refine_ls_hydrogen_treatment constr
_refine_ls_matrix_type full
_refine_ls_number_parameters 361
_refine_ls_number_reflns 7856
_refine_ls_number_restraints 114
_refine_ls_restrained_S_all 0.941
_refine_ls_R_factor_all 0.1762
_refine_ls_R_factor_gt 0.1020
_refine_ls_shift/su_max 0
_refine_ls_shift/su_mean 0
_refine_ls_structure_factor_coef Fsqd
_refine_ls_weighting_details 'calc w=1/[\s^2^(Fo^2^)+(0.1529P)^2^+0.0000P] where P=(Fo^2^+2Fc^2^)/3'
_refine_ls_weighting_scheme calc
_refine_ls_wR_factor_gt 0.2366
_refine_ls_wR_factor_ref 0.2710
_reflns_number_gt 3846
_reflns_number_total 7856
_reflns_threshold_expression >2sigma(I)
_cod_data_source_file c7ce00628d2.cif
_cod_data_source_block 3
_cod_original_cell_volume 1831(5)
_cod_database_code 7228277

loop_
_symmetry_equiv_pos_as_xyz
'x, y, z'
'-x, -y, -z'

loop_
_atom_site_label
_atom_site_type_symbol
_atom_site_fract_x
_atom_site_fract_y
_atom_site_fract_z
_atom_site_U_iso_or_equiv
_atom_site_adp_type
_atom_site_occupancy
_atom_site_symmetry_multiplicity
_atom_site_calc_flag
_atom_site_refinement_flags
Hg1 Hg 0.71760(9) 0.80731(9) 0.01818(7) 0.0539(3) Uani 1 1 d U
Hg2 Hg 1.18467(9) 0.04751(10) -0.61623(7) 0.0582(3) Uani 1 1 d U
I1 I 0.79041(16) 0.95642(18) 0.11842(13) 0.0638(6) Uani 1 1 d U
I2 I 0.54728(18) 0.65828(19) -0.01017(15) 0.0722(6) Uani 1 1 d U
I3 I 1.29249(18) -0.15793(19) -0.56045(15) 0.0699(6) Uani 1 1 d U
I4 I 0.98113(19) 0.1669(2) -0.69325(16) 0.0888(8) Uani 1 1 d U
O1 O 0.8463(16) 1.3457(17) -0.2516(12) 0.061(5) Uani 1 1 d U
O2 O 1.3477(15) 0.3337(16) -0.2392(11) 0.056(5) Uani 1 1 d U
N1 N 0.715(2) 0.957(2) -0.1183(16) 0.067(4) Uani 1 1 d U
N2 N 0.6288(18) 1.849(2) -0.3211(13) 0.050(5) Uani 1 1 d U
N3 N 0.6301(18) 1.3780(19) -0.2271(14) 0.054(5) Uani 1 1 d U
H3 H 0.557 1.3474 -0.2107 0.064 Uiso 1 1 calc R
N4 N 0.6370(19) 1.4964(19) -0.2503(14) 0.054(5) Uani 1 1 d U
N5 N 1.200(2) 0.141(2) -0.4859(17) 0.070(6) Uani 1 1 d U
N6 N 0.9236(17) 0.7252(19) -0.0272(13) 0.051(5) Uani 1 1 d U
N7 N 1.1327(17) 0.3796(18) -0.2403(13) 0.048(5) Uani 1 1 d U
H7 H 1.0556 0.3717 -0.2605 0.058 Uiso 1 1 calc R
N8 N 1.1463(15) 0.4490(18) -0.1803(12) 0.044(5) Uani 1 1 d U
C1 C 0.828(2) 1.001(2) -0.1440(17) 0.056(5) Uani 1 1 d U
H1 H 0.9054 0.9558 -0.1355 0.068 Uiso 1 1 calc R
C2 C 0.833(2) 1.116(2) -0.1847(14) 0.045(4) Uani 1 1 d U
H2 H 0.9128 1.1437 -0.2059 0.054 Uiso 1 1 calc R
C3 C 0.726(2) 1.186(2) -0.1933(15) 0.045(4) Uani 1 1 d U
C4 C 0.603(2) 1.138(2) -0.1671(17) 0.052(5) Uani 1 1 d U
H4 H 0.5252 1.1821 -0.1741 0.062 Uiso 1 1 calc R
C5 C 0.602(2) 1.024(2) -0.1314(18) 0.054(5) Uani 1 1 d U
H5 H 0.5213 0.9926 -0.1156 0.065 Uiso 1 1 calc R
C6 C 0.742(2) 1.314(2) -0.2314(15) 0.049(5) Uani 1 1 d U
C7 C 0.532(2) 1.552(3) -0.242(2) 0.065(7) Uani 1 1 d U
H7A H 0.4583 1.5147 -0.2187 0.078 Uiso 1 1 calc R
C8 C 0.523(2) 1.671(3) -0.2691(19) 0.058(6) Uani 1 1 d U
C9 C 0.398(3) 1.736(3) -0.268(2) 0.074(8) Uani 1 1 d U
H9 H 0.3187 1.7001 -0.2573 0.089 Uiso 1 1 calc R
C10 C 0.401(2) 1.852(3) -0.284(2) 0.072(8) Uani 1 1 d U
H10 H 0.3264 1.8961 -0.273 0.086 Uiso 1 1 calc R
C11 C 0.512(2) 1.905(3) -0.316(2) 0.073(7) Uani 1 1 d U
H11 H 0.5053 1.9833 -0.3361 0.088 Uiso 1 1 calc R
C12 C 0.629(2) 1.741(2) -0.3011(16) 0.052(5) Uani 1 1 d U
H12 H 0.7089 1.7016 -0.3084 0.063 Uiso 1 1 calc R
C13 C 1.315(3) 0.157(4) -0.451(2) 0.096(14) Uani 1 1 d U
H13 H 1.3906 0.1314 -0.478 0.115 Uiso 1 1 calc R
C14 C 1.329(2) 0.208(3) -0.3785(16) 0.060(8) Uani 1 1 d U
H14 H 1.4121 0.2109 -0.3548 0.072 Uiso 1 1 calc R
C15 C 1.220(2) 0.257(2) -0.3392(15) 0.042(5) Uani 1 1 d U
C16 C 1.096(2) 0.238(3) -0.3757(18) 0.061(8) Uani 1 1 d U
H16 H 1.0183 0.2651 -0.3522 0.074 Uiso 1 1 calc R
C17 C 1.094(2) 0.179(3) -0.4471(18) 0.064(8) Uani 1 1 d U
H17 H 1.0118 0.1657 -0.4689 0.077 Uiso 1 1 calc R
C18 C 1.238(2) 0.322(2) -0.2697(15) 0.043(5) Uani 1 1 d U
C19 C 1.041(2) 0.501(2) -0.1601(16) 0.047(6) Uani 1 1 d U
H19 H 0.9606 0.4815 -0.181 0.057 Uiso 1 1 calc R
C20 C 1.043(2) 0.594(2) -0.1025(17) 0.051(6) Uani 1 1 d U
C21 C 1.162(2) 0.614(2) -0.064(2) 0.061(7) Uani 1 1 d U
H21 H 1.2386 0.5698 -0.0702 0.073 Uiso 1 1 calc R
C22 C 1.159(3) 0.700(3) -0.016(2) 0.087(12) Uani 1 1 d U
H22 H 1.2363 0.7221 0.0074 0.105 Uiso 1 1 calc R
C23 C 1.039(2) 0.7568(19) -0.0009(19) 0.052(6) Uani 1 1 d U
H23 H 1.0402 0.8197 0.0287 0.062 Uiso 1 1 calc R
C24 C 0.928(2) 0.640(2) -0.0821(15) 0.048(6) Uani 1 1 d U
H24 H 0.8505 0.6165 -0.1039 0.058 Uiso 1 1 calc R

loop_
_atom_site_aniso_label
_atom_site_aniso_U_11
_atom_site_aniso_U_22
_atom_site_aniso_U_33
_atom_site_aniso_U_23
_atom_site_aniso_U_13
_atom_site_aniso_U_12
Hg1 0.0485(5) 0.0501(7) 0.0660(7) -0.0177(6) 0.0015(4) -0.0037(4)
Hg2 0.0519(5) 0.0621(8) 0.0637(7) -0.0195(6) 0.0013(5) -0.0018(5)
I1 0.0543(9) 0.0670(13) 0.0768(13) -0.0319(11) 0.0013(8) -0.0057(8)
I2 0.0604(10) 0.0751(15) 0.0879(15) -0.0298(12) -0.0012(9) -0.0187(9)
I3 0.0597(10) 0.0629(14) 0.0875(15) -0.0144(12) 0.0047(9) 0.0006(9)
I4 0.0588(11) 0.118(2) 0.0900(16) -0.0216(15) -0.0114(10) 0.0185(11)
O1 0.051(7) 0.058(12) 0.069(12) 0.002(10) 0.010(8) -0.008(7)
O2 0.046(7) 0.069(13) 0.059(11) -0.027(10) -0.002(7) -0.001(8)
N1 0.059(10) 0.063(11) 0.077(9) -0.004(8) -0.013(10) -0.002(6)
N2 0.050(8) 0.050(9) 0.041(11) 0.019(10) -0.004(8) 0.017(8)
N3 0.046(8) 0.044(8) 0.067(14) 0.009(11) 0.001(9) -0.014(7)
N4 0.054(10) 0.043(8) 0.060(14) 0.012(11) 0.004(10) -0.016(7)
N5 0.049(9) 0.083(14) 0.089(13) -0.048(13) -0.005(8) 0.000(10)
N6 0.045(6) 0.060(12) 0.054(12) -0.027(9) -0.013(7) 0.001(7)
N7 0.046(8) 0.052(14) 0.050(12) -0.020(10) -0.017(8) 0.014(8)
N8 0.033(8) 0.056(13) 0.048(11) -0.019(10) 0.003(7) -0.011(7)
C1 0.061(10) 0.056(11) 0.053(14) -0.012(9) 0.016(11) 0.009(9)
C2 0.045(8) 0.061(10) 0.030(12) -0.008(10) 0.001(8) 0.007(7)
C3 0.036(8) 0.052(8) 0.047(14) -0.008(10) 0.004(9) -0.003(6)
C4 0.042(8) 0.054(10) 0.058(16) -0.008(11) 0.009(10) -0.006(7)
C5 0.051(9) 0.047(10) 0.068(15) -0.016(8) 0.001(10) -0.007(7)
C6 0.052(9) 0.058(9) 0.035(13) 0.001(11) 0.009(10) -0.005(7)
C7 0.040(10) 0.063(9) 0.09(2) -0.002(15) 0.002(12) -0.009(8)
C8 0.049(10) 0.062(9) 0.068(18) -0.021(13) 0.009(11) -0.006(7)
C9 0.049(10) 0.078(11) 0.10(2) -0.038(17) 0.020(13) 0.004(9)
C10 0.045(10) 0.078(12) 0.10(2) -0.037(17) 0.003(12) 0.002(10)
C11 0.041(10) 0.087(13) 0.093(19) -0.021(15) 0.023(12) 0.011(8)
C12 0.052(10) 0.060(10) 0.042(14) 0.001(13) 0.023(10) 0.000(9)
C13 0.043(9) 0.17(4) 0.09(2) -0.09(2) 0.003(12) 0.005(17)
C14 0.033(8) 0.11(3) 0.045(14) -0.026(14) 0.003(9) 0.005(11)
C15 0.041(9) 0.047(15) 0.040(12) -0.012(10) 0.004(8) -0.006(9)
C16 0.032(8) 0.09(2) 0.069(17) -0.033(15) -0.005(9) 0.002(11)
C17 0.042(9) 0.09(2) 0.071(18) -0.035(15) -0.002(10) -0.008(12)
C18 0.047(9) 0.035(14) 0.045(13) -0.004(10) -0.007(8) 0.007(9)
C19 0.043(10) 0.053(16) 0.046(14) -0.009(11) 0.009(9) -0.006(9)
C20 0.051(9) 0.047(16) 0.056(16) -0.014(12) -0.006(10) 0.009(10)
C21 0.041(9) 0.051(17) 0.10(2) -0.023(15) 0.010(11) -0.007(10)
C22 0.043(9) 0.12(3) 0.11(3) -0.07(2) 0.002(14) -0.002(13)
C23 0.038(7) 0.016(11) 0.10(2) -0.003(12) -0.008(10) -0.004(8)
C24 0.046(9) 0.060(17) 0.038(13) -0.009(11) 0.007(9) 0.000(9)

loop_
_atom_type_symbol
_atom_type_description
_atom_type_scat_dispersion_real
_atom_type_scat_dispersion_imag
_atom_type_scat_source
C C 0.0033 0.0016 'International Tables Vol C Tables 4.2.6.8 and 6.1.1.4'
H H 0 0 'International Tables Vol C Tables 4.2.6.8 and 6.1.1.4'
N N 0.0061 0.0033 'International Tables Vol C Tables 4.2.6.8 and 6.1.1.4'
O O 0.0106 0.006 'International Tables Vol C Tables 4.2.6.8 and 6.1.1.4'
I I -0.4742 1.8119 'International Tables Vol C Tables 4.2.6.8 and 6.1.1.4'
Hg Hg -2.3894 9.2266 'International Tables Vol C Tables 4.2.6.8 and 6.1.1.4'

loop_
_geom_angle_atom_site_label_1
_geom_angle_atom_site_label_2
_geom_angle_atom_site_label_3
_geom_angle
_geom_angle_site_symmetry_1
_geom_angle_site_symmetry_3
N6 Hg1 N1 90.5(8) . .
N6 Hg1 I2 103.2(5) . .
N1 Hg1 I2 105.9(5) . .
N6 Hg1 I1 103.6(4) . .
N1 Hg1 I1 92.1(6) . .
I2 Hg1 I1 147.40(9) . .
N2 Hg2 N5 89.3(8) 2_774 .
N2 Hg2 I4 103.2(5) 2_774 .
N5 Hg2 I4 99.2(6) . .
N2 Hg2 I3 102.4(5) 2_774 .
N5 Hg2 I3 102.0(7) . .
I4 Hg2 I3 146.70(11) . .
C1 N1 C5 119(3) . .
C1 N1 Hg1 117.3(19) . .
C5 N1 Hg1 115.5(19) . .
C12 N2 C11 116(2) . .
C12 N2 Hg2 124.3(15) . 2_774
C11 N2 Hg2 119(2) . 2_774
C6 N3 N4 117.2(19) . .
C7 N4 N3 115(2) . .
C17 N5 C13 117(2) . .
C17 N5 Hg2 121.7(16) . .
C13 N5 Hg2 121.4(17) . .
C23 N6 C24 116.5(19) . .
C23 N6 Hg1 121.9(15) . .
C24 N6 Hg1 121.6(13) . .
N8 N7 C18 121.3(18) . .
C19 N8 N7 115.1(18) . .
N1 C1 C2 121(2) . .
C3 C2 C1 122(2) . .
C2 C3 C4 117(3) . .
C2 C3 C6 118(2) . .
C4 C3 C6 125(2) . .
C5 C4 C3 120(2) . .
N1 C5 C4 122(2) . .
O1 C6 N3 128(3) . .
O1 C6 C3 120(2) . .
N3 C6 C3 112.3(19) . .
N4 C7 C8 121(2) . .
C7 C8 C12 126(2) . .
C7 C8 C9 121(2) . .
C12 C8 C9 113(3) . .
C10 C9 C8 117(3) . .
C9 C10 C11 121(3) . .
N2 C11 C10 123(3) . .
N2 C12 C8 129(2) . .
N5 C13 C14 124(2) . .
C13 C14 C15 121(2) . .
C14 C15 C16 114(2) . .
C14 C15 C18 120(2) . .
C16 C15 C18 125(2) . .
C17 C16 C15 119(2) . .
N5 C17 C16 124(2) . .
O2 C18 N7 118(2) . .
O2 C18 C15 122(2) . .
N7 C18 C15 119.0(19) . .
N8 C19 C20 121(2) . .
C24 C20 C21 123(2) . .
C24 C20 C19 117(2) . .
C21 C20 C19 119(2) . .
C22 C21 C20 116(2) . .
C21 C22 C23 120(2) . .
N6 C23 C22 123(2) . .
C20 C24 N6 120(2) . .

loop_
_geom_bond_atom_site_label_1
_geom_bond_atom_site_label_2
_geom_bond_distance
_geom_bond_site_symmetry_2
Hg1 N6 2.406(19) .
Hg1 N1 2.54(3) .
Hg1 I2 2.614(4) .
Hg1 I1 2.650(5) .
Hg2 N2 2.42(2) 2_774
Hg2 N5 2.45(2) .
Hg2 I4 2.637(5) .
Hg2 I3 2.647(6) .
O1 C6 1.16(3) .
O2 C18 1.24(3) .
N1 C1 1.31(3) .
N1 C5 1.37(3) .
N2 C12 1.28(3) .
N2 C11 1.34(3) .
N2 Hg2 2.42(2) 2_774
N3 C6 1.34(3) .
N3 N4 1.40(3) .
N4 C7 1.24(3) .
N5 C17 1.32(3) .
N5 C13 1.32(3) .
N6 C23 1.34(3) .
N6 C24 1.41(3) .
N7 N8 1.34(2) .
N7 C18 1.35(3) .
N8 C19 1.27(3) .
C1 C2 1.42(4) .
C2 C3 1.33(3) .
C3 C4 1.42(3) .
C3 C6 1.56(4) .
C4 C5 1.37(4) .
C7 C8 1.41(4) .
C8 C12 1.42(3) .
C8 C9 1.46(3) .
C9 C10 1.36(4) .
C10 C11 1.36(4) .
C13 C14 1.36(3) .
C14 C15 1.39(3) .
C15 C16 1.42(3) .
C15 C18 1.42(3) .
C16 C17 1.39(3) .
C19 C20 1.51(3) .
C20 C24 1.32(3) .
C20 C21 1.40(3) .
C21 C22 1.35(4) .
C22 C23 1.39(3) .

loop_
_geom_torsion_atom_site_label_1
_geom_torsion_atom_site_label_2
_geom_torsion_atom_site_label_3
_geom_torsion_atom_site_label_4
_geom_torsion
_geom_torsion_site_symmetry_1
N6 Hg1 N1 C1 -40(2) .
I2 Hg1 N1 C1 -143.6(18) .
I1 Hg1 N1 C1 63.9(19) .
N6 Hg1 N1 C5 172.7(18) .
I2 Hg1 N1 C5 68.8(18) .
I1 Hg1 N1 C5 -83.7(17) .
C6 N3 N4 C7 -178(2) .
N2 Hg2 N5 C17 139(3) 2_774
I4 Hg2 N5 C17 36(3) .
I3 Hg2 N5 C17 -119(2) .
N2 Hg2 N5 C13 -41(3) 2_774
I4 Hg2 N5 C13 -144(3) .
I3 Hg2 N5 C13 62(3) .
N1 Hg1 N6 C23 93(2) .
I2 Hg1 N6 C23 -161(2) .
I1 Hg1 N6 C23 1(2) .
N1 Hg1 N6 C24 -88(2) .
I2 Hg1 N6 C24 19(2) .
I1 Hg1 N6 C24 179.7(18) .
C18 N7 N8 C19 178(2) .
C5 N1 C1 C2 0(4) .
Hg1 N1 C1 C2 -146.6(19) .
N1 C1 C2 C3 4(4) .
C1 C2 C3 C4 -6(3) .
C1 C2 C3 C6 175(2) .
C2 C3 C4 C5 3(3) .
C6 C3 C4 C5 -178(2) .
C1 N1 C5 C4 -3(4) .
Hg1 N1 C5 C4 144(2) .
C3 C4 C5 N1 1(4) .
N4 N3 C6 O1 1(4) .
N4 N3 C6 C3 173.0(19) .
C2 C3 C6 O1 0(3) .
C4 C3 C6 O1 -179(2) .
C2 C3 C6 N3 -173(2) .
C4 C3 C6 N3 8(3) .
N3 N4 C7 C8 -176(2) .
N4 C7 C8 C12 -4(5) .
N4 C7 C8 C9 174(3) .
C7 C8 C9 C10 172(3) .
C12 C8 C9 C10 -10(4) .
C8 C9 C10 C11 13(5) .
C12 N2 C11 C10 6(4) .
Hg2 N2 C11 C10 178(2) 2_774
C9 C10 C11 N2 -11(5) .
C11 N2 C12 C8 -4(4) .
Hg2 N2 C12 C8 -176(2) 2_774
C7 C8 C12 N2 -175(3) .
C9 C8 C12 N2 6(4) .
C17 N5 C13 C14 1(6) .
Hg2 N5 C13 C14 -180(3) .
N5 C13 C14 C15 -5(6) .
C13 C14 C15 C16 6(5) .
C13 C14 C15 C18 -173(3) .
C14 C15 C16 C17 -3(4) .
C18 C15 C16 C17 176(3) .
C13 N5 C17 C16 3(5) .
Hg2 N5 C17 C16 -177(3) .
C15 C16 C17 N5 -2(5) .
N8 N7 C18 O2 1(4) .
N8 N7 C18 C15 -174(2) .
C14 C15 C18 O2 -3(4) .
C16 C15 C18 O2 179(3) .
C14 C15 C18 N7 172(3) .
C16 C15 C18 N7 -7(4) .
N7 N8 C19 C20 -172(2) .
N8 C19 C20 C24 -178(3) .
N8 C19 C20 C21 -7(4) .
C24 C20 C21 C22 -12(5) .
C19 C20 C21 C22 178(3) .
C20 C21 C22 C23 6(5) .
C24 N6 C23 C22 -9(4) .
Hg1 N6 C23 C22 171(3) .
C21 C22 C23 N6 4(5) .
C21 C20 C24 N6 8(4) .
C19 C20 C24 N6 179(2) .
C23 N6 C24 C20 2(4) .
Hg1 N6 C24 C20 -177(2) .
